data_7159647
loop_
_publ_author_name
'Kami&#x144;ska, Karolina'
'Iwan, Dominika'
'Trojnar, Jakub'
'Daszkiewicz, Marek'
'Rode, Joanna E.'
'Wojaczy&#x144;ski, Jacek'
'Wojaczy&#x144;ska, El&#x17c;bieta'

_publ_section_title
;
 Rearrangement of thiazolidine derivatives - a synthesis of a chiral fused
 oxathiane-&#x3b3;-lactam bicyclic system.
;
_journal_issue 46
_journal_name_full 'Organic &amp; biomolecular chemistry'
_journal_page_first 9182
_journal_page_last 9191
_journal_paper_doi 10.1039/d3ob01454a
_journal_volume 21
_journal_year 2023
_chemical_absolute_configuration syn
_chemical_formula_moiety 'C10 H17 N O4 S'
_chemical_formula_sum 'C10 H17 N O4 S'
_chemical_formula_weight 247.30
_space_group_crystal_system orthorhombic
_space_group_IT_number 19
_space_group_name_Hall 'P 2ac 2ab'
_space_group_name_H-M_alt 'P 21 21 21'
_atom_sites_solution_hydrogens geom
_audit_block_doi 10.5517/ccdc.csd.cc2c6f9b
_audit_creation_method SHELXL-2018/3
_audit_update_record
;
2022-06-21 deposited with the CCDC.	2023-11-06 downloaded from the CCDC.
;
_cell_angle_alpha 90
_cell_angle_beta 90
_cell_angle_gamma 90
_cell_formula_units_Z 4
_cell_length_a 6.5356(2)
_cell_length_b 9.8260(3)
_cell_length_c 20.5497(6)
_cell_measurement_reflns_used 12334
_cell_measurement_temperature 295(2)
_cell_measurement_theta_max 26.6050
_cell_measurement_theta_min 3.6240
_cell_volume 1319.68(7)
_computing_cell_refinement 'CrysAlisPro 1.171.39.46 (Rigaku OD, 2018)'
_computing_data_collection 'CrysAlisPro 1.171.39.46 (Rigaku OD, 2018)'
_computing_data_reduction 'CrysAlisPro 1.171.39.46 (Rigaku OD, 2018)'
_computing_structure_refinement 'SHELXL-2018/3 (Sheldrick, 2018)'
_computing_structure_solution 'SHELXS-2018/3 (Sheldrick, 2018)'
_diffrn_ambient_temperature 295(2)
_diffrn_detector_area_resol_mean 10.6249
_diffrn_measured_fraction_theta_full 0.999
_diffrn_measured_fraction_theta_max 0.969
_diffrn_measurement_device_type 'Xcalibur, Atlas'
_diffrn_measurement_method '\w scans'
_diffrn_radiation_type MoK\a
_diffrn_radiation_wavelength 0.71073
_diffrn_reflns_av_R_equivalents 0.0312
_diffrn_reflns_av_unetI/netI 0.0186
_diffrn_reflns_Laue_measured_fraction_full 0.999
_diffrn_reflns_Laue_measured_fraction_max 0.969
_diffrn_reflns_limit_h_max 8
_diffrn_reflns_limit_h_min -8
_diffrn_reflns_limit_k_max 13
_diffrn_reflns_limit_k_min -13
_diffrn_reflns_limit_l_max 28
_diffrn_reflns_limit_l_min -27
_diffrn_reflns_number 39826
_diffrn_reflns_point_group_measured_fraction_full 0.999
_diffrn_reflns_point_group_measured_fraction_max 0.946
_diffrn_reflns_theta_full 25.242
_diffrn_reflns_theta_max 29.487
_diffrn_reflns_theta_min 2.868
_diffrn_source 'fine-focus sealed X-ray tube'
_exptl_absorpt_coefficient_mu 0.245
_exptl_absorpt_correction_T_max 0.964
_exptl_absorpt_correction_T_min 0.926
_exptl_absorpt_correction_type gaussian
_exptl_absorpt_process_details
;
CrysAlisPro 1.171.39.46 (Rigaku Oxford Diffraction, 2018)
Numerical absorption correction based on gaussian integration over
			a multifaceted crystal model
Empirical absorption correction using spherical harmonics,
 implemented in SCALE3 ABSPACK scaling algorithm.
;
_exptl_crystal_colour colourless
_exptl_crystal_density_diffrn 1.245
_exptl_crystal_description prism
_exptl_crystal_F_000 528
_exptl_crystal_size_max 0.471
_exptl_crystal_size_mid 0.234
_exptl_crystal_size_min 0.183
_refine_diff_density_max 0.417
_refine_diff_density_min -0.255
_refine_diff_density_rms 0.050
_refine_ls_abs_structure_details
;
 Flack x determined using 972 quotients [(I+)-(I-)]/[(I+)+(I-)]
 (Parsons, Flack and Wagner, Acta Cryst. B69 (2013) 249-259).
;
_refine_ls_abs_structure_Flack -0.005(17)
_refine_ls_extinction_method none
_refine_ls_goodness_of_fit_ref 1.019
_refine_ls_hydrogen_treatment mixed
_refine_ls_matrix_type full
_refine_ls_number_parameters 151
_refine_ls_number_reflns 3480
_refine_ls_number_restraints 0
_refine_ls_restrained_S_all 1.019
_refine_ls_R_factor_all 0.0663
_refine_ls_R_factor_gt 0.0482
_refine_ls_shift/su_max <0.001
_refine_ls_shift/su_mean <0.001
_refine_ls_structure_factor_coef Fsqd
_refine_ls_weighting_details 'w=1/[\s^2^(Fo^2^)+(0.0756P)^2^+0.1929P] where P=(Fo^2^+2Fc^2^)/3'
_refine_ls_weighting_scheme calc
_refine_ls_wR_factor_gt 0.1226
_refine_ls_wR_factor_ref 0.1328
_reflns_Friedel_coverage 0.689
_reflns_Friedel_fraction_full 1.000
_reflns_Friedel_fraction_max 0.916
_reflns_number_gt 2745
_reflns_number_total 3480
_reflns_threshold_expression 'I > 2\s(I)'
_cod_data_source_file d3ob01454a2.cif
_cod_data_source_block EW-KK-21-002kr2
_cod_depositor_comments 'Adding full bibliography for 7159641--7159650.cif.'
_cod_original_cell_volume 1319.67(7)
_cod_database_code 7159647
_shelx_shelxl_version_number 2018/3
_shelx_space_group_comment
;
The symmetry employed for this shelxl refinement is uniquely defined
by the following loop, which should always be used as a source of
symmetry information in preference to the above space-group names.
They are only intended as comments.
;
_oxdiff_exptl_absorpt_empirical_full_min 0.894
_oxdiff_exptl_absorpt_empirical_full_max 1.086
_oxdiff_exptl_absorpt_empirical_details
;
Empirical correction (ABSPACK) includes:
- Absorption correction using spherical harmonics
- Frame scaling
;

loop_
_space_group_symop_operation_xyz
'x, y, z'
'-x+1/2, -y, z+1/2'
'-x, y+1/2, -z+1/2'
'x+1/2, -y+1/2, -z'

loop_
_atom_site_label
_atom_site_type_symbol
_atom_site_fract_x
_atom_site_fract_y
_atom_site_fract_z
_atom_site_U_iso_or_equiv
_atom_site_adp_type
_atom_site_occupancy
_atom_site_site_symmetry_order
_atom_site_calc_flag
_atom_site_refinement_flags_posn
_atom_site_refinement_flags_adp
_atom_site_refinement_flags_occupancy
_atom_site_disorder_assembly
_atom_site_disorder_group
S1 S 0.66679(19) 0.37957(12) 0.47519(5) 0.0867(4) Uani 1 1 d . . . . .
O1 O 0.3283(3) 0.5201(3) 0.61941(10) 0.0630(6) Uani 1 1 d . . . . .
H1A H 0.214(8) 0.523(4) 0.6304(12) 0.095 Uiso 1 1 calc R U . . .
O2 O 0.2037(4) 0.6021(3) 0.52771(14) 0.0915(10) Uani 1 1 d . . . . .
O3 O 0.7390(3) 0.70205(19) 0.64727(10) 0.0574(5) Uani 1 1 d . . . . .
O4 O 0.9457(3) 0.51854(19) 0.66183(9) 0.0475(4) Uani 1 1 d . . . . .
N1 N 0.7168(3) 0.5276(2) 0.57951(10) 0.0417(4) Uani 1 1 d . . . . .
C1 C 0.7779(4) 0.3917(3) 0.55602(14) 0.0518(6) Uani 1 1 d . . . . .
H1 H 0.927383 0.387356 0.552722 0.062 Uiso 1 1 calc R U . . .
C2 C 0.5667(4) 0.6003(3) 0.54119(12) 0.0472(6) Uani 1 1 d . . . . .
H2 H 0.593204 0.698086 0.545425 0.057 Uiso 1 1 calc R U . . .
C3 C 0.6087(6) 0.5586(4) 0.47115(15) 0.0751(10) Uani 1 1 d . . . . .
H3A H 0.723489 0.609152 0.453529 0.090 Uiso 1 1 calc R U . . .
H3B H 0.489603 0.574638 0.444048 0.090 Uiso 1 1 calc R U . . .
C4 C 0.7027(6) 0.2762(3) 0.59762(19) 0.0739(10) Uani 1 1 d . . . . .
H4A H 0.765114 0.281582 0.639832 0.111 Uiso 1 1 calc R U . . .
H4B H 0.738302 0.191203 0.577547 0.111 Uiso 1 1 calc R U . . .
H4C H 0.556770 0.282053 0.602029 0.111 Uiso 1 1 calc R U . . .
C5 C 0.3459(4) 0.5728(3) 0.56162(14) 0.0513(6) Uani 1 1 d . . . . .
C6 C 0.8101(3) 0.5791(2) 0.63205(12) 0.0404(5) Uani 1 1 d . . . . .
C7 C 0.8026(5) 0.7731(3) 0.70775(14) 0.0566(7) Uani 1 1 d . . . . .
C8 C 0.6855(9) 0.9059(4) 0.7013(2) 0.1017(16) Uani 1 1 d . . . . .
H8A H 0.715670 0.963400 0.737815 0.153 Uiso 1 1 calc R U . . .
H8B H 0.541323 0.887386 0.700079 0.153 Uiso 1 1 calc R U . . .
H8C H 0.725489 0.951009 0.661823 0.153 Uiso 1 1 calc R U . . .
C9 C 1.0314(6) 0.7987(4) 0.70673(18) 0.0784(10) Uani 1 1 d . . . . .
H9A H 1.102738 0.713545 0.710045 0.118 Uiso 1 1 calc R U . . .
H9B H 1.068206 0.855818 0.742773 0.118 Uiso 1 1 calc R U . . .
H9C H 1.068131 0.842857 0.666739 0.118 Uiso 1 1 calc R U . . .
C10 C 0.7373(8) 0.6935(4) 0.76620(19) 0.0896(13) Uani 1 1 d . . . . .
H10A H 0.759248 0.746837 0.804698 0.134 Uiso 1 1 calc R U . . .
H10B H 0.815966 0.611152 0.768851 0.134 Uiso 1 1 calc R U . . .
H10C H 0.594667 0.671283 0.762571 0.134 Uiso 1 1 calc R U . . .

loop_
_atom_site_aniso_label
_atom_site_aniso_U_11
_atom_site_aniso_U_22
_atom_site_aniso_U_33
_atom_site_aniso_U_23
_atom_site_aniso_U_13
_atom_site_aniso_U_12
S1 0.1020(7) 0.0920(7) 0.0659(5) -0.0348(5) -0.0094(5) -0.0037(6)
O1 0.0359(9) 0.0953(15) 0.0579(12) 0.0186(11) 0.0019(8) 0.0104(10)
O2 0.0527(12) 0.124(2) 0.0978(19) 0.0522(17) -0.0268(12) -0.0055(14)
O3 0.0650(12) 0.0455(9) 0.0618(12) -0.0157(9) -0.0178(10) 0.0100(9)
O4 0.0368(8) 0.0549(10) 0.0509(10) 0.0002(8) -0.0020(8) 0.0035(8)
N1 0.0350(9) 0.0437(10) 0.0464(11) -0.0077(9) -0.0002(8) -0.0005(8)
C1 0.0415(12) 0.0527(15) 0.0612(16) -0.0176(12) 0.0061(11) -0.0016(11)
C2 0.0479(13) 0.0488(14) 0.0449(13) 0.0063(10) -0.0036(10) -0.0049(11)
C3 0.085(2) 0.094(3) 0.0462(16) 0.0053(17) 0.0004(15) -0.014(2)
C4 0.078(2) 0.0488(15) 0.095(3) -0.0043(16) 0.015(2) -0.0022(16)
C5 0.0435(12) 0.0523(14) 0.0580(15) 0.0104(12) -0.0106(12) 0.0007(11)
C6 0.0319(10) 0.0435(11) 0.0457(12) -0.0043(10) 0.0042(9) -0.0009(9)
C7 0.0732(19) 0.0464(13) 0.0503(15) -0.0123(11) 0.0002(14) 0.0002(14)
C8 0.141(4) 0.062(2) 0.102(3) -0.031(2) -0.020(3) 0.027(3)
C9 0.088(2) 0.083(2) 0.064(2) -0.0201(18) -0.0050(18) -0.027(2)
C10 0.119(3) 0.078(2) 0.072(2) -0.0053(19) 0.036(2) -0.001(2)

loop_
_atom_type_symbol
_atom_type_description
_atom_type_scat_dispersion_real
_atom_type_scat_dispersion_imag
_atom_type_scat_source
C C 0.0033 0.0016 'International Tables Vol C Tables 4.2.6.8 and 6.1.1.4'
H H 0.0000 0.0000 'International Tables Vol C Tables 4.2.6.8 and 6.1.1.4'
N N 0.0061 0.0033 'International Tables Vol C Tables 4.2.6.8 and 6.1.1.4'
O O 0.0106 0.0060 'International Tables Vol C Tables 4.2.6.8 and 6.1.1.4'
S S 0.1246 0.1234 'International Tables Vol C Tables 4.2.6.8 and 6.1.1.4'

loop_
_geom_angle_atom_site_label_1
_geom_angle_atom_site_label_2
_geom_angle_atom_site_label_3
_geom_angle
_geom_angle_site_symmetry_1
_geom_angle_site_symmetry_3
_geom_angle_publ_flag
C3 S1 C1 93.58(14) . . ?
C5 O1 H1A 109.5 . . ?
C6 O3 C7 121.7(2) . . ?
C6 N1 C2 124.1(2) . . ?
C6 N1 C1 118.8(2) . . ?
C2 N1 C1 116.9(2) . . ?
N1 C1 C4 114.1(2) . . ?
N1 C1 S1 104.49(19) . . ?
C4 C1 S1 109.8(2) . . ?
N1 C1 H1 109.4 . . ?
C4 C1 H1 109.4 . . ?
S1 C1 H1 109.4 . . ?
N1 C2 C3 105.0(3) . . ?
N1 C2 C5 113.8(2) . . ?
C3 C2 C5 112.5(3) . . ?
N1 C2 H2 108.4 . . ?
C3 C2 H2 108.4 . . ?
C5 C2 H2 108.4 . . ?
C2 C3 S1 104.9(2) . . ?
C2 C3 H3A 110.8 . . ?
S1 C3 H3A 110.8 . . ?
C2 C3 H3B 110.8 . . ?
S1 C3 H3B 110.8 . . ?
H3A C3 H3B 108.8 . . ?
C1 C4 H4A 109.5 . . ?
C1 C4 H4B 109.5 . . ?
H4A C4 H4B 109.5 . . ?
C1 C4 H4C 109.5 . . ?
H4A C4 H4C 109.5 . . ?
H4B C4 H4C 109.5 . . ?
O2 C5 O1 124.0(3) . . ?
O2 C5 C2 122.1(3) . . ?
O1 C5 C2 113.9(2) . . ?
O4 C6 O3 125.0(2) . . ?
O4 C6 N1 123.1(2) . . ?
O3 C6 N1 111.9(2) . . ?
O3 C7 C10 110.3(3) . . ?
O3 C7 C9 110.0(3) . . ?
C10 C7 C9 112.3(3) . . ?
O3 C7 C8 100.9(3) . . ?
C10 C7 C8 112.1(3) . . ?
C9 C7 C8 110.7(4) . . ?
C7 C8 H8A 109.5 . . ?
C7 C8 H8B 109.5 . . ?
H8A C8 H8B 109.5 . . ?
C7 C8 H8C 109.5 . . ?
H8A C8 H8C 109.5 . . ?
H8B C8 H8C 109.5 . . ?
C7 C9 H9A 109.5 . . ?
C7 C9 H9B 109.5 . . ?
H9A C9 H9B 109.5 . . ?
C7 C9 H9C 109.5 . . ?
H9A C9 H9C 109.5 . . ?
H9B C9 H9C 109.5 . . ?
C7 C10 H10A 109.5 . . ?
C7 C10 H10B 109.5 . . ?
H10A C10 H10B 109.5 . . ?
C7 C10 H10C 109.5 . . ?
H10A C10 H10C 109.5 . . ?
H10B C10 H10C 109.5 . . ?

loop_
_geom_bond_atom_site_label_1
_geom_bond_atom_site_label_2
_geom_bond_distance
_geom_bond_site_symmetry_2
_geom_bond_publ_flag
S1 C3 1.801(4) . ?
S1 C1 1.817(3) . ?
O1 C5 1.300(3) . ?
O1 H1A 0.78(5) . ?
O2 C5 1.197(3) . ?
O3 C6 1.331(3) . ?
O3 C7 1.485(3) . ?
O4 C6 1.231(3) . ?
N1 C6 1.340(3) . ?
N1 C2 1.447(3) . ?
N1 C1 1.475(3) . ?
C1 C4 1.503(4) . ?
C1 H1 0.9800 . ?
C2 C3 1.522(4) . ?
C2 C5 1.527(4) . ?
C2 H2 0.9800 . ?
C3 H3A 0.9700 . ?
C3 H3B 0.9700 . ?
C4 H4A 0.9600 . ?
C4 H4B 0.9600 . ?
C4 H4C 0.9600 . ?
C7 C10 1.496(5) . ?
C7 C9 1.517(5) . ?
C7 C8 1.519(5) . ?
C8 H8A 0.9600 . ?
C8 H8B 0.9600 . ?
C8 H8C 0.9600 . ?
C9 H9A 0.9600 . ?
C9 H9B 0.9600 . ?
C9 H9C 0.9600 . ?
C10 H10A 0.9600 . ?
C10 H10B 0.9600 . ?
C10 H10C 0.9600 . ?

loop_
_geom_hbond_atom_site_label_D
_geom_hbond_atom_site_label_H
_geom_hbond_atom_site_label_A
_geom_hbond_distance_DH
_geom_hbond_distance_HA
_geom_hbond_distance_DA
_geom_hbond_angle_DHA
_geom_hbond_site_symmetry_A
_geom_hbond_publ_flag
O1 H1A O4 0.78 1.87 2.648(3) 175.0 1_455 yes
C2 H2 O2 0.98 2.58 3.370(4) 138.1 4_566 yes
C9 H9B O4 0.96 2.53 3.462(4) 163.3 3_756 yes
C10 H10B O4 0.96 2.53 3.068(4) 115.7 . yes

loop_
_geom_torsion_atom_site_label_1
_geom_torsion_atom_site_label_2
_geom_torsion_atom_site_label_3
_geom_torsion_atom_site_label_4
_geom_torsion
_geom_torsion_site_symmetry_1
_geom_torsion_site_symmetry_2
_geom_torsion_site_symmetry_3
_geom_torsion_site_symmetry_4
_geom_torsion_publ_flag
C6 N1 C1 C4 73.9(3) . . . . ?
C2 N1 C1 C4 -109.8(3) . . . . ?
C6 N1 C1 S1 -166.07(18) . . . . ?
C2 N1 C1 S1 10.2(3) . . . . ?
C3 S1 C1 N1 13.0(2) . . . . ?
C3 S1 C1 C4 135.8(2) . . . . ?
C6 N1 C2 C3 142.8(3) . . . . ?
C1 N1 C2 C3 -33.3(3) . . . . ?
C6 N1 C2 C5 -93.8(3) . . . . ?
C1 N1 C2 C5 90.2(3) . . . . ?
N1 C2 C3 S1 39.8(3) . . . . ?
C5 C2 C3 S1 -84.5(3) . . . . ?
C1 S1 C3 C2 -31.0(3) . . . . ?
N1 C2 C5 O2 -164.8(3) . . . . ?
C3 C2 C5 O2 -45.5(5) . . . . ?
N1 C2 C5 O1 17.7(4) . . . . ?
C3 C2 C5 O1 137.0(3) . . . . ?
C7 O3 C6 O4 -7.2(4) . . . . ?
C7 O3 C6 N1 173.2(2) . . . . ?
C2 N1 C6 O4 -175.7(2) . . . . ?
C1 N1 C6 O4 0.2(4) . . . . ?
C2 N1 C6 O3 3.9(3) . . . . ?
C1 N1 C6 O3 179.9(2) . . . . ?
C6 O3 C7 C10 -62.5(4) . . . . ?
C6 O3 C7 C9 61.9(4) . . . . ?
C6 O3 C7 C8 178.8(3) . . . . ?
